data_4316965
loop_
_publ_author_name
'Ji-Jun Jiang'
'Mei Pan'
'Jun-Min Liu'
'Wei Wang'
'Cheng-Yong Su'

_publ_section_title
;
 Assembly of Robust and Porous Hydrogen-Bonded Coordination Frameworks:
 Isomorphism, Polymorphism, and Selective Adsorption
;
_journal_name_full 'Inorganic Chemistry'
_journal_page_first 10166
_journal_page_last 10173
_journal_paper_doi 10.1021/ic1014384
_journal_volume 49
_journal_year 2010
_chemical_formula_sum 'C24 H23 Er N10 O10'
_chemical_formula_weight 778.78
_chemical_name_systematic
; 
 ? 
;
_space_group_IT_number 159
_symmetry_cell_setting hexagonal
_symmetry_space_group_name_Hall 'P 3 -2c'
_symmetry_space_group_name_H-M 'P 3 1 c'
_atom_sites_solution_hydrogens geom
_atom_sites_solution_primary direct
_atom_sites_solution_secondary difmap
_audit_creation_method SHELXL-97
_cell_angle_alpha 90.00
_cell_angle_beta 90.00
_cell_angle_gamma 120.00
_cell_formula_units_Z 2
_cell_length_a 12.0072(4)
_cell_length_b 12.0072(4)
_cell_length_c 14.1282(6)
_cell_measurement_temperature 293(2)
_cell_volume 1764.01(11)
_computing_structure_refinement 'SHELXL-97 (Sheldrick, 1997)'
_computing_structure_solution 'SHELXS-97 (Sheldrick, 1990)'
_diffrn_ambient_temperature 293(2)
_diffrn_measured_fraction_theta_full 0.983
_diffrn_measured_fraction_theta_max 0.983
_diffrn_measurement_device_type APEX
_diffrn_radiation_monochromator graphite
_diffrn_radiation_source 'fine-focus sealed tube'
_diffrn_radiation_type MoK\a
_diffrn_radiation_wavelength 0.71073
_diffrn_reflns_av_R_equivalents 0.0451
_diffrn_reflns_av_sigmaI/netI 0.1005
_diffrn_reflns_limit_h_max 13
_diffrn_reflns_limit_h_min -15
_diffrn_reflns_limit_k_max 15
_diffrn_reflns_limit_k_min -8
_diffrn_reflns_limit_l_max 18
_diffrn_reflns_limit_l_min -18
_diffrn_reflns_number 6220
_diffrn_reflns_theta_full 27.99
_diffrn_reflns_theta_max 27.99
_diffrn_reflns_theta_min 4.18
_exptl_absorpt_coefficient_mu 2.439
_exptl_absorpt_correction_T_max 0.7584
_exptl_absorpt_correction_T_min 0.7111
_exptl_absorpt_correction_type multi-scan
_exptl_absorpt_process_details SADABS
_exptl_crystal_colour colorless
_exptl_crystal_density_diffrn 1.466
_exptl_crystal_density_method 'not measured'
_exptl_crystal_description block
_exptl_crystal_F_000 770
_exptl_crystal_size_max 0.15
_exptl_crystal_size_mid 0.12
_exptl_crystal_size_min 0.12
_refine_diff_density_max 1.639
_refine_diff_density_min -0.714
_refine_diff_density_rms 0.137
_refine_ls_abs_structure_details 'Flack H D (1983), Acta Cryst. A39, 876-881'
_refine_ls_abs_structure_Flack 0.123(19)
_refine_ls_extinction_method none
_refine_ls_goodness_of_fit_ref 1.060
_refine_ls_hydrogen_treatment geom
_refine_ls_matrix_type full
_refine_ls_number_parameters 137
_refine_ls_number_reflns 2450
_refine_ls_number_restraints 1
_refine_ls_restrained_S_all 1.060
_refine_ls_R_factor_all 0.0566
_refine_ls_R_factor_gt 0.0407
_refine_ls_shift/su_max 0.000
_refine_ls_shift/su_mean 0.000
_refine_ls_structure_factor_coef Fsqd
_refine_ls_weighting_details 'calc w=1/[\s^2^(Fo^2^)+(0.0451P)^2^+0.0000P] where P=(Fo^2^+2Fc^2^)/3'
_refine_ls_weighting_scheme calc
_refine_ls_wR_factor_gt 0.0955
_refine_ls_wR_factor_ref 0.0980
_reflns_number_gt 1769
_reflns_number_total 2450
_reflns_threshold_expression >2sigma(I)
_cod_data_source_file ic1014384_si_001_06.cif
_cod_data_source_block 2-er-H2O
_cod_depositor_comments
;
The following automatic conversions were performed:

'_symmetry_cell_setting' value 'Hexagonal' changed to 'hexagonal'
according to the built-in table from CIF Core dictionary named
'cif_core.dic' version 2.4.1 from 2010-06-29.

Automatic conversion script
Id: cif_fix_values 1646 2011-03-28 12:23:43Z adriana 
;
_cod_database_code 4316965

loop_
_symmetry_equiv_pos_as_xyz
'x, y, z'
'-y, x-y, z'
'-x+y, -x, z'
'y, x, z+1/2'
'x-y, -y, z+1/2'
'-x, -x+y, z+1/2'

loop_
_atom_site_label
_atom_site_type_symbol
_atom_site_fract_x
_atom_site_fract_y
_atom_site_fract_z
_atom_site_U_iso_or_equiv
_atom_site_adp_type
_atom_site_occupancy
_atom_site_symmetry_multiplicity
_atom_site_calc_flag
_atom_site_refinement_flags
_atom_site_disorder_assembly
_atom_site_disorder_group
Er1 Er 0.6667 0.3333 -0.73497(2) 0.02523(17) Uani 1 3 d S . .
N3 N 0.5031(7) 0.1235(7) -0.8176(5) 0.0187(16) Uani 1 1 d . . .
N1 N 0.6667 0.3333 -0.9268(6) 0.0130(18) Uani 1 3 d S . .
C1 C 0.6371(7) 0.2062(6) -0.9626(4) 0.0240(18) Uani 1 1 d . . .
H1A H 0.7122 0.1963 -0.9574 0.029 Uiso 1 1 calc R . .
H1B H 0.6119 0.1974 -1.0286 0.029 Uiso 1 1 calc R . .
N2 N 0.4430(6) -0.0149(6) -0.9343(4) 0.0279(14) Uani 1 1 d . . .
H2A H 0.4415 -0.0447 -0.9899 0.033 Uiso 1 1 calc R . .
C8 C 0.3978(7) 0.0084(7) -0.7858(5) 0.0242(16) Uani 1 1 d . . .
C3 C 0.3605(7) -0.0798(7) -0.8614(5) 0.0265(18) Uani 1 1 d . . .
C5 C 0.1941(10) -0.2360(10) -0.7712(10) 0.056(4) Uani 1 1 d . . .
H5A H 0.1233 -0.3180 -0.7640 0.067 Uiso 1 1 calc R . .
C6 C 0.2319(11) -0.1495(10) -0.6950(8) 0.046(3) Uani 1 1 d . . .
H6A H 0.1869 -0.1771 -0.6383 0.055 Uiso 1 1 calc R . .
C7 C 0.3318(7) -0.0271(7) -0.7011(5) 0.0304(18) Uani 1 1 d . . .
H7A H 0.3546 0.0301 -0.6507 0.036 Uiso 1 1 calc R . .
C4 C 0.2567(9) -0.2039(8) -0.8536(6) 0.046(2) Uani 1 1 d . . .
H4A H 0.2319 -0.2619 -0.9036 0.055 Uiso 1 1 calc R . .
O1 O 0.8397(5) 0.5661(5) -0.6987(3) 0.0240(11) Uani 1 1 d . . .
C2 C 0.5266(7) 0.1037(7) -0.9029(5) 0.0190(16) Uani 1 1 d . . .
O3 O 0.9755(5) 0.6218(6) -0.5836(4) 0.0433(16) Uani 1 1 d . . .
O2 O 0.8294(5) 0.4200(5) -0.6034(3) 0.0224(11) Uani 1 1 d . . .
N4 N 0.8830(8) 0.5395(8) -0.6284(5) 0.0236(19) Uani 1 1 d . . .
O1W O 0.0000 0.0000 -0.9448(5) 0.0268(19) Uani 1 3 d S . .

loop_
_atom_site_aniso_label
_atom_site_aniso_U_11
_atom_site_aniso_U_22
_atom_site_aniso_U_33
_atom_site_aniso_U_23
_atom_site_aniso_U_13
_atom_site_aniso_U_12
Er1 0.0274(2) 0.0274(2) 0.0209(2) 0.000 0.000 0.01369(10)
N3 0.016(4) 0.008(3) 0.024(4) -0.002(3) 0.000(3) 0.000(3)
N1 0.015(3) 0.015(3) 0.010(4) 0.000 0.000 0.0073(15)
C1 0.039(5) 0.020(4) 0.010(3) -0.003(3) 0.006(3) 0.013(4)
N2 0.031(4) 0.020(3) 0.024(3) -0.008(3) 0.006(3) 0.006(3)
C8 0.021(4) 0.018(4) 0.028(4) -0.005(3) -0.001(3) 0.005(3)
C3 0.020(5) 0.025(5) 0.033(4) -0.010(3) 0.001(3) 0.010(4)
C5 0.038(7) 0.019(5) 0.080(8) -0.001(6) 0.031(6) -0.009(6)
C6 0.045(7) 0.025(6) 0.035(5) 0.002(5) 0.013(4) -0.007(5)
C7 0.030(4) 0.021(4) 0.030(4) -0.008(3) 0.005(3) 0.005(4)
C4 0.052(6) 0.028(5) 0.050(5) -0.018(4) 0.002(5) 0.014(5)
O1 0.022(3) 0.025(3) 0.023(2) 0.005(2) -0.005(2) 0.010(2)
C2 0.019(4) 0.019(4) 0.021(3) 0.004(3) 0.006(3) 0.011(4)
O3 0.028(4) 0.034(3) 0.041(3) 0.003(3) -0.024(3) -0.005(3)
O2 0.018(3) 0.022(3) 0.024(3) 0.003(2) -0.001(2) 0.008(3)
N4 0.018(4) 0.025(5) 0.026(4) 0.007(3) 0.001(3) 0.009(4)
O1W 0.029(3) 0.029(3) 0.022(4) 0.000 0.000 0.0145(14)

loop_
_atom_type_symbol
_atom_type_description
_atom_type_scat_dispersion_real
_atom_type_scat_dispersion_imag
_atom_type_scat_source
C C 0.0033 0.0016 'International Tables Vol C Tables 4.2.6.8 and 6.1.1.4'
H H 0.0000 0.0000 'International Tables Vol C Tables 4.2.6.8 and 6.1.1.4'
N N 0.0061 0.0033 'International Tables Vol C Tables 4.2.6.8 and 6.1.1.4'
Er Er -0.2586 4.9576 'International Tables Vol C Tables 4.2.6.8 and 6.1.1.4'
O O 0.0106 0.0060 'International Tables Vol C Tables 4.2.6.8 and 6.1.1.4'

loop_
_geom_angle_atom_site_label_1
_geom_angle_atom_site_label_2
_geom_angle_atom_site_label_3
_geom_angle
_geom_angle_site_symmetry_1
_geom_angle_site_symmetry_3
_geom_angle_publ_flag
O2 Er1 O2 71.36(17) . 3_665 ?
O2 Er1 O2 71.36(17) . 2_655 ?
O2 Er1 O2 71.36(17) 3_665 2_655 ?
O2 Er1 O1 73.35(16) . 3_665 ?
O2 Er1 O1 50.45(15) 3_665 3_665 ?
O2 Er1 O1 118.73(15) 2_655 3_665 ?
O2 Er1 O1 50.45(15) . . ?
O2 Er1 O1 118.73(15) 3_665 . ?
O2 Er1 O1 73.35(16) 2_655 . ?
O1 Er1 O1 116.12(7) 3_665 . ?
O2 Er1 O1 118.73(15) . 2_655 ?
O2 Er1 O1 73.35(16) 3_665 2_655 ?
O2 Er1 O1 50.45(15) 2_655 2_655 ?
O1 Er1 O1 116.12(7) 3_665 2_655 ?
O1 Er1 O1 116.12(7) . 2_655 ?
O2 Er1 N3 142.7(2) . . ?
O2 Er1 N3 76.80(19) 3_665 . ?
O2 Er1 N3 116.1(2) 2_655 . ?
O1 Er1 N3 71.5(2) 3_665 . ?
O1 Er1 N3 164.39(18) . . ?
O1 Er1 N3 68.0(2) 2_655 . ?
O2 Er1 N3 76.80(19) . 2_655 ?
O2 Er1 N3 116.1(2) 3_665 2_655 ?
O2 Er1 N3 142.7(2) 2_655 2_655 ?
O1 Er1 N3 68.0(2) 3_665 2_655 ?
O1 Er1 N3 71.5(2) . 2_655 ?
O1 Er1 N3 164.39(18) 2_655 2_655 ?
N3 Er1 N3 101.0(2) . 2_655 ?
O2 Er1 N3 116.1(2) . 3_665 ?
O2 Er1 N3 142.7(2) 3_665 3_665 ?
O2 Er1 N3 76.80(19) 2_655 3_665 ?
O1 Er1 N3 164.39(18) 3_665 3_665 ?
O1 Er1 N3 68.0(2) . 3_665 ?
O1 Er1 N3 71.5(2) 2_655 3_665 ?
N3 Er1 N3 101.0(2) . 3_665 ?
N3 Er1 N3 101.0(2) 2_655 3_665 ?
O2 Er1 N1 137.67(11) . . ?
O2 Er1 N1 137.67(11) 3_665 . ?
O2 Er1 N1 137.67(11) 2_655 . ?
O1 Er1 N1 101.51(10) 3_665 . ?
O1 Er1 N1 101.51(10) . . ?
O1 Er1 N1 101.51(10) 2_655 . ?
N3 Er1 N1 63.01(16) . . ?
N3 Er1 N1 63.01(16) 2_655 . ?
N3 Er1 N1 63.01(16) 3_665 . ?
C2 N3 C8 106.9(7) . . ?
C2 N3 Er1 118.4(6) . . ?
C8 N3 Er1 133.7(5) . . ?
C1 N1 C1 108.9(4) . 2_655 ?
C1 N1 C1 108.9(4) . 3_665 ?
C1 N1 C1 108.9(4) 2_655 3_665 ?
C1 N1 Er1 110.1(4) . . ?
C1 N1 Er1 110.1(4) 2_655 . ?
C1 N1 Er1 110.1(4) 3_665 . ?
N1 C1 C2 107.9(5) . . ?
N1 C1 H1A 110.1 . . ?
C2 C1 H1A 110.1 . . ?
N1 C1 H1B 110.1 . . ?
C2 C1 H1B 110.1 . . ?
H1A C1 H1B 108.4 . . ?
C2 N2 C3 107.4(6) . . ?
C2 N2 H2A 126.3 . . ?
C3 N2 H2A 126.3 . . ?
C7 C8 N3 132.7(7) . . ?
C7 C8 C3 120.5(7) . . ?
N3 C8 C3 106.8(6) . . ?
N2 C3 C4 132.5(7) . . ?
N2 C3 C8 105.9(6) . . ?
C4 C3 C8 121.6(7) . . ?
C4 C5 C6 121.9(8) . . ?
C4 C5 H5A 119.1 . . ?
C6 C5 H5A 119.1 . . ?
C7 C6 C5 122.4(8) . . ?
C7 C6 H6A 118.8 . . ?
C5 C6 H6A 118.8 . . ?
C6 C7 C8 116.7(8) . . ?
C6 C7 H7A 121.7 . . ?
C8 C7 H7A 121.7 . . ?
C5 C4 C3 116.9(8) . . ?
C5 C4 H4A 121.5 . . ?
C3 C4 H4A 121.5 . . ?
N4 O1 Er1 95.4(5) . . ?
N3 C2 N2 112.9(7) . . ?
N3 C2 C1 123.2(7) . . ?
N2 C2 C1 123.9(6) . . ?
N4 O2 Er1 96.3(4) . . ?
O3 N4 O1 122.3(7) . . ?
O3 N4 O2 120.0(7) . . ?
O1 N4 O2 117.8(7) . . ?

loop_
_geom_bond_atom_site_label_1
_geom_bond_atom_site_label_2
_geom_bond_distance
_geom_bond_site_symmetry_2
_geom_bond_publ_flag
Er1 O2 2.514(5) . ?
Er1 O2 2.514(5) 3_665 ?
Er1 O2 2.514(5) 2_655 ?
Er1 O1 2.566(5) 3_665 ?
Er1 O1 2.566(5) . ?
Er1 O1 2.566(5) 2_655 ?
Er1 N3 2.573(7) . ?
Er1 N3 2.573(7) 2_655 ?
Er1 N3 2.573(7) 3_665 ?
Er1 N1 2.710(8) . ?
N3 C2 1.286(10) . ?
N3 C8 1.402(10) . ?
N1 C1 1.473(7) . ?
N1 C1 1.473(7) 2_655 ?
N1 C1 1.473(7) 3_665 ?
C1 C2 1.534(9) . ?
C1 H1A 0.9700 . ?
C1 H1B 0.9700 . ?
N2 C2 1.343(9) . ?
N2 C3 1.370(9) . ?
N2 H2A 0.8600 . ?
C8 C7 1.379(10) . ?
C8 C3 1.410(10) . ?
C3 C4 1.389(12) . ?
C5 C4 1.334(15) . ?
C5 C6 1.404(13) . ?
C5 H5A 0.9300 . ?
C6 C7 1.358(12) . ?
C6 H6A 0.9300 . ?
C7 H7A 0.9300 . ?
C4 H4A 0.9300 . ?
O1 N4 1.235(8) . ?
O3 N4 1.230(9) . ?
O2 N4 1.294(9) . ?
